data_1527481
loop_
_publ_author_name
'Hanisch, K.'

_publ_section_title
;
 Zur Kenntnis der Kristallstruktur von Staurolith
;
_journal_name_full
;
Neues Jahrbuch fuer Mineralogie. Monatshefte (Band=Jahr) (1950-)
;
_journal_page_first 362
_journal_page_last 366
_journal_volume 1966
_journal_year 1966
_chemical_formula_sum 'Al9 Fe2 H O24 Si4'
_chemical_name_systematic 'H Fe2 Si4 Al9 O24'
_space_group_IT_number 63
_symmetry_space_group_name_Hall '-C 2c 2c'
_symmetry_space_group_name_H-M 'C c m m'
_cell_angle_alpha 90
_cell_angle_beta 90
_cell_angle_gamma 90
_cell_formula_units_Z 2
_cell_length_a 7.82
_cell_length_b 16.51999
_cell_length_c 5.63
_cell_volume 727.319
_citation_journal_id_ASTM NJMMAW
_cod_data_source_file Hanisch_NJMMAW_1966_1688.cif
_cod_data_source_block H1Al9Fe2O24Si4
_cod_original_cell_volume 727.3191
_cod_original_sg_symbol_Hall '-C 2c 2 (y,-x,z)'
_cod_original_formula_sum 'H1 Al9 Fe2 O24 Si4'
_cod_database_code 1527481

loop_
_symmetry_equiv_pos_as_xyz
x,y,z
-x,-y,z+1/2
-x,y,-z
x,-y,-z+1/2
-x,-y,-z
x,y,-z-1/2
x,-y,z
-x,y,z-1/2
x+1/2,y+1/2,z
-x+1/2,-y+1/2,z+1/2
-x+1/2,y+1/2,-z
x+1/2,-y+1/2,-z+1/2
-x+1/2,-y+1/2,-z
x+1/2,y+1/2,-z-1/2
x+1/2,-y+1/2,z
-x+1/2,y+1/2,z-1/2

loop_
_atom_site_label
_atom_site_type_symbol
_atom_site_fract_x
_atom_site_fract_y
_atom_site_fract_z
_atom_site_occupancy
_atom_site_U_iso_or_equiv
Si1 Si+4 0.13486 0.16598 0.25 1 0.0
O5 O-2 0.5263 0.10076 0.25 1 0.0
O3 O-2 0.0012 0.09008 0.25 1 0.0
O4 O-2 0.0216 0.24954 0.25 1 0.0
Al1 Al+3 0.5 0.17513 0 1 0.0
Al3 Al+3 0 0 0 0.5 0.0
Al2 Al+3 0.23678 0.08949 0.75 1 0.0
O1 O-2 0.2363 0 0.9649 1 0.0
O2 O-2 0.25525 0.1607 0.01693 1 0.0
Fe1 Fe+2 0.39306 0 0.25 1 0.0
